data_7103960
loop_
_publ_author_name
'Ito, Shigekazu'
'Liang, Hongze'
'Yoshifuji, Masaaki'

_publ_section_title
;
 Preparation, structure, and some coordination properties of
 2-chloro-3,3-diphenyl-3-thioxo-1-(2,4,6-tri-t-butylphenyl)-1,3-diphosphapropene
;
_journal_coden_ASTM CHCOFS
_journal_issue 3
_journal_name_full
;
 Chemical Communications (Cambridge, United Kingdom)
;
_journal_page_first 398
_journal_page_last 399
_journal_paper_doi 10.1039/b211230b
_journal_year 2003
_chemical_formula_sum 'C35 H39 Cl O4 P2 S W'
_chemical_formula_weight 837.00
_space_group_IT_number 2
_symmetry_cell_setting triclinic
_symmetry_Int_Tables_number 2
_symmetry_space_group_name_Hall '-P 1'
_symmetry_space_group_name_H-M 'P -1'
_cell_angle_alpha 90.023(6)
_cell_angle_beta 91.993(2)
_cell_angle_gamma 89.968(6)
_cell_formula_units_Z 4
_cell_length_a 17.180(2)
_cell_length_b 20.019(1)
_cell_length_c 10.807(1)
_cell_measurement_reflns_used 7881
_cell_measurement_temperature 296.2
_cell_measurement_theta_max 27.5
_cell_measurement_theta_min 2.1
_cell_volume 3714.6(6)
_computing_cell_refinement PROCESS-AUTO
_computing_data_collection PROCESS-AUTO
_computing_data_reduction 'teXsan Ver. 1.10'
_computing_publication_material 'teXsan Ver. 1.10'
_computing_structure_refinement 'teXsan Ver. 1.10'
_computing_structure_solution SIR92
_diffrn_detector_area_resol_mean 0.010000
_diffrn_measured_fraction_theta_full 0.8754
_diffrn_measured_fraction_theta_max 0.8754
_diffrn_measurement_device_type 'Rigaku RAXIS-IV Imaging Plate'
_diffrn_measurement_method \w
_diffrn_radiation_type 'Mo K\a'
_diffrn_radiation_wavelength 0.7107
_diffrn_reflns_av_R_equivalents 0.119
_diffrn_reflns_limit_h_max 21
_diffrn_reflns_limit_h_min 0
_diffrn_reflns_limit_k_max 23
_diffrn_reflns_limit_k_min -24
_diffrn_reflns_limit_l_max 13
_diffrn_reflns_limit_l_min -13
_diffrn_reflns_number 28035
_diffrn_reflns_theta_full 27.48
_diffrn_reflns_theta_max 27.48
_exptl_absorpt_coefficient_mu 3.362
_exptl_absorpt_correction_T_max 0.511
_exptl_absorpt_correction_T_min 0.286
_exptl_absorpt_correction_type multi-scan
_exptl_absorpt_process_details '(Higashi, 1995)'
_exptl_crystal_colour red
_exptl_crystal_density_diffrn 1.497
_exptl_crystal_density_method 'not measured'
_exptl_crystal_description prism
_exptl_crystal_size_max 0.300
_exptl_crystal_size_mid 0.300
_exptl_crystal_size_min 0.200
_refine_diff_density_max 1.31
_refine_diff_density_min -2.27
_refine_ls_extinction_method none
_refine_ls_goodness_of_fit_ref 1.277
_refine_ls_hydrogen_treatment noref
_refine_ls_number_parameters 789
_refine_ls_number_reflns 10223
_refine_ls_R_factor_gt 0.0639
_refine_ls_shift/su_max 0.0124
_refine_ls_structure_factor_coef Fsqd
_refine_ls_weighting_details 'w = 1/[\s^2^(Fo^2^) + (0.06000(Max(Fo^2^,0) + 2Fc^2^)/3)^2^]'
_refine_ls_weighting_scheme calc
_refine_ls_wR_factor_ref 0.1477
_reflns_number_gt 10223
_reflns_number_total 14887
_reflns_threshold_expression F^2^>2.0\s(F^2^)
_cod_data_source_file b211230b.txt
_cod_data_source_block liang
_cod_original_sg_symbol_H-M 'P -1         '
_cod_original_formula_sum 'C35 H39 Cl O4 P2 S W '
_cod_database_code 7103960

loop_
_symmetry_equiv_pos_as_xyz
x,y,z
-x,-y,-z

loop_
_atom_site_label
_atom_site_type_symbol
_atom_site_fract_x
_atom_site_fract_y
_atom_site_fract_z
_atom_site_U_iso_or_equiv
_atom_site_adp_type
_atom_site_occupancy
_atom_site_calc_flag
_atom_site_refinement_flags
_atom_site_disorder_assembly
_atom_site_disorder_group
W(1) W 0.69980(3) 0.16596(2) 0.71608(4) 0.0406(1) Uani 1.00 d . . .
W(2) W 0.80022(3) -0.33400(2) 0.78393(4) 0.0407(1) Uani 1.00 d . . .
Cl(1) Cl 0.8456(2) -0.0195(1) 0.9683(3) 0.0614(9) Uani 1.00 d . . .
Cl(2) Cl 0.6544(2) -0.5190(1) 0.5316(3) 0.0616(9) Uani 1.00 d . . .
S(1) S 0.8139(2) 0.1089(2) 0.6111(3) 0.065(1) Uani 1.00 d . . .
S(2) S 0.6857(2) -0.3912(2) 0.8889(3) 0.0622(10) Uani 1.00 d . . .
P(1) P 0.7220(2) 0.0778(1) 0.8694(2) 0.0371(7) Uani 1.00 d . . .
P(2) P 0.8754(2) 0.0704(1) 0.7534(3) 0.0498(9) Uani 1.00 d . . .
P(3) P 0.7778(2) -0.4224(1) 0.6303(2) 0.0376(7) Uani 1.00 d . . .
P(4) P 0.6246(2) -0.4296(1) 0.7464(3) 0.0491(9) Uani 1.00 d . . .
O(1) O 0.5872(6) 0.0878(5) 0.5277(9) 0.083(4) Uani 1.00 d . . .
O(2) O 0.5463(7) 0.2222(5) 0.824(1) 0.105(4) Uani 1.00 d . . .
O(3) O 0.7144(7) 0.2827(4) 0.5262(9) 0.096(4) Uani 1.00 d . . .
O(4) O 0.7875(8) 0.2725(4) 0.8849(10) 0.113(5) Uani 1.00 d . . .
O(5) O 0.9522(7) -0.2777(5) 0.677(1) 0.099(4) Uani 1.00 d . . .
O(6) O 0.9135(6) -0.4128(5) 0.9718(9) 0.086(4) Uani 1.00 d . . .
O(7) O 0.7858(7) -0.2167(4) 0.9739(9) 0.094(4) Uani 1.00 d . . .
O(8) O 0.7118(8) -0.2280(4) 0.6151(10) 0.114(5) Uani 1.00 d . . .
C(1) C 0.8081(6) 0.0411(4) 0.8664(9) 0.039(3) Uani 1.00 d . . .
C(2) C 0.6284(8) 0.1138(5) 0.598(1) 0.058(4) Uani 1.00 d . . .
C(3) C 0.6040(8) 0.2012(5) 0.782(1) 0.058(4) Uani 1.00 d . . .
C(4) C 0.7067(8) 0.2404(5) 0.592(1) 0.061(4) Uani 1.00 d . . .
C(5) C 0.7602(9) 0.2305(5) 0.824(1) 0.069(4) Uani 1.00 d . . .
C(6) C 0.9380(7) 0.1321(6) 0.830(1) 0.067(4) Uani 1.00 d . . .
C(7) C 0.947(1) 0.1924(9) 0.780(2) 0.158(9) Uani 1.00 d . . .
C(8) C 0.994(1) 0.2394(10) 0.845(3) 0.21(1) Uani 1.00 d . . .
C(9) C 1.024(1) 0.2273(10) 0.966(3) 0.18(1) Uani 1.00 d . . .
C(10) C 1.016(1) 0.1660(9) 1.012(2) 0.123(8) Uani 1.00 d . . .
C(11) C 0.9731(9) 0.1185(7) 0.942(2) 0.086(6) Uani 1.00 d . . .
C(12) C 0.9339(8) 0.0019(6) 0.704(1) 0.064(4) Uani 1.00 d . . .
C(13) C 1.0134(8) 0.0047(8) 0.696(1) 0.085(5) Uani 1.00 d . . .
C(14) C 1.055(1) -0.049(1) 0.651(2) 0.130(9) Uani 1.00 d . . .
C(15) C 1.018(1) -0.104(1) 0.612(2) 0.119(9) Uani 1.00 d . . .
C(16) C 0.938(1) -0.1113(8) 0.621(2) 0.101(7) Uani 1.00 d . . .
C(17) C 0.8973(8) -0.0559(7) 0.665(1) 0.075(5) Uani 1.00 d . . .
C(18) C 0.6797(6) 0.0365(4) 1.0006(9) 0.036(3) Uani 1.00 d . . .
C(19) C 0.6453(6) -0.0273(4) 0.9862(9) 0.041(3) Uani 1.00 d . . .
C(20) C 0.6445(6) -0.0689(4) 1.093(1) 0.048(3) Uani 1.00 d . . .
C(21) C 0.6720(7) -0.0502(5) 1.207(1) 0.050(3) Uani 1.00 d . . .
C(22) C 0.6931(7) 0.0170(5) 1.2216(10) 0.049(3) Uani 1.00 d . . .
C(23) C 0.6980(6) 0.0613(4) 1.1235(9) 0.042(3) Uani 1.00 d . . .
C(24) C 0.6095(7) -0.0528(5) 0.865(1) 0.053(4) Uani 1.00 d . . .
C(25) C 0.554(1) -0.0013(8) 0.813(2) 0.101(6) Uani 1.00 d . . .
C(26) C 0.668(1) -0.0738(8) 0.771(1) 0.107(7) Uani 1.00 d . . .
C(27) C 0.556(1) -0.1139(8) 0.887(1) 0.124(7) Uani 1.00 d . . .
C(28) C 0.7207(8) 0.1352(4) 1.1571(10) 0.052(3) Uani 1.00 d . . .
C(29) C 0.718(1) 0.1492(5) 1.297(1) 0.083(5) Uani 1.00 d . . .
C(30) C 0.6630(8) 0.1812(5) 1.093(1) 0.066(4) Uani 1.00 d . . .
C(31) C 0.8047(8) 0.1492(5) 1.119(1) 0.069(4) Uani 1.00 d . . .
C(32) C 0.6773(8) -0.0980(5) 1.319(1) 0.068(4) Uani 1.00 d . . .
C(33A) C 0.722(2) -0.071(1) 1.432(3) 0.060(7) Uiso 0.45 d P . .
C(33B) C 0.766(3) -0.113(2) 1.349(4) 0.14(1) Uiso 0.55 d P . .
C(34A) C 0.738(3) -0.152(2) 1.289(4) 0.12(1) Uiso 0.45 d P . .
C(34B) C 0.658(2) -0.174(1) 1.275(3) 0.099(9) Uiso 0.55 d P . .
C(35A) C 0.608(3) -0.147(2) 1.320(5) 0.14(1) Uiso 0.45 d P . .
C(35B) C 0.612(2) -0.081(1) 1.406(3) 0.100(9) Uiso 0.55 d P . .
C(36) C 0.6901(6) -0.4582(4) 0.635(1) 0.044(3) Uani 1.00 d . . .
C(37) C 0.8949(8) -0.2987(6) 0.717(1) 0.066(4) Uani 1.00 d . . .
C(38) C 0.8722(8) -0.3867(5) 0.903(1) 0.056(4) Uani 1.00 d . . .
C(39) C 0.7928(8) -0.2613(5) 0.909(1) 0.065(4) Uani 1.00 d . . .
C(40) C 0.7383(9) -0.2689(5) 0.677(1) 0.068(4) Uani 1.00 d . . .
C(41) C 0.5665(8) -0.4982(6) 0.796(1) 0.063(4) Uani 1.00 d . . .
C(42) C 0.6034(8) -0.5566(6) 0.834(1) 0.072(5) Uani 1.00 d . . .
C(43) C 0.560(1) -0.6091(7) 0.881(2) 0.099(6) Uani 1.00 d . . .
C(44) C 0.484(1) -0.606(1) 0.887(2) 0.123(8) Uani 1.00 d . . .
C(45) C 0.446(1) -0.547(1) 0.849(2) 0.114(8) Uani 1.00 d . . .
C(46) C 0.4869(8) -0.4943(7) 0.804(2) 0.088(6) Uani 1.00 d . . .
C(47) C 0.5620(8) -0.3687(5) 0.669(1) 0.066(4) Uani 1.00 d . . .
C(48) C 0.552(1) -0.3076(8) 0.718(2) 0.129(8) Uani 1.00 d . . .
C(49) C 0.508(1) -0.2600(9) 0.655(3) 0.23(1) Uani 1.00 d . . .
C(50) C 0.476(1) -0.2723(9) 0.533(3) 0.20(1) Uani 1.00 d . . .
C(51) C 0.483(1) -0.3349(10) 0.490(2) 0.129(8) Uani 1.00 d . . .
C(52) C 0.5266(9) -0.3822(7) 0.558(2) 0.088(6) Uani 1.00 d . . .
C(53) C 0.8203(6) -0.4623(4) 0.4960(9) 0.039(3) Uani 1.00 d . . .
C(54) C 0.8016(7) -0.4385(4) 0.3739(10) 0.045(3) Uani 1.00 d . . .
C(55) C 0.8067(7) -0.4833(4) 0.2777(10) 0.047(3) Uani 1.00 d . . .
C(56) C 0.8283(7) -0.5500(5) 0.293(1) 0.049(3) Uani 1.00 d . . .
C(57) C 0.8547(7) -0.5697(5) 0.408(1) 0.051(3) Uani 1.00 d . . .
C(58) C 0.8551(6) -0.5273(5) 0.5110(10) 0.043(3) Uani 1.00 d . . .
C(59) C 0.7789(8) -0.3658(4) 0.344(1) 0.054(4) Uani 1.00 d . . .
C(60) C 0.8362(8) -0.3188(5) 0.408(1) 0.061(4) Uani 1.00 d . . .
C(61) C 0.6959(8) -0.3510(5) 0.382(1) 0.064(4) Uani 1.00 d . . .
C(62) C 0.782(1) -0.3514(5) 0.207(1) 0.088(5) Uani 1.00 d . . .
C(63) C 0.8909(6) -0.5534(5) 0.635(1) 0.046(3) Uani 1.00 d . . .
C(64) C 0.944(1) -0.6137(8) 0.613(2) 0.130(8) Uani 1.00 d . . .
C(65) C 0.832(1) -0.5740(9) 0.727(2) 0.119(7) Uani 1.00 d . . .
C(66) C 0.945(1) -0.5012(7) 0.690(2) 0.102(6) Uani 1.00 d . . .
C(67) C 0.8239(10) -0.5995(5) 0.186(1) 0.080(5) Uani 1.00 d . . .
C(68A) C 0.737(2) -0.629(2) 0.181(4) 0.12(1) Uiso 0.52 d P . .
C(68B) C 0.761(2) -0.582(1) 0.086(3) 0.086(9) Uiso 0.48 d P . .
C(69A) C 0.832(3) -0.565(2) 0.062(4) 0.14(1) Uiso 0.52 d P . .
C(69B) C 0.897(2) -0.587(2) 0.111(4) 0.100(10) Uiso 0.48 d P . .
C(70A) C 0.877(2) -0.663(2) 0.208(4) 0.11(1) Uiso 0.52 d P . .
C(70B) C 0.813(2) -0.672(2) 0.218(4) 0.097(10) Uiso 0.48 d P . .
H(1) H 0.9206 0.2064 0.7044 0.1617 Uiso 1.00 calc . . .
H(2) H 1.0060 0.2809 0.7993 0.2242 Uiso 1.00 calc . . .
H(3) H 1.0538 0.2642 0.9966 0.2010 Uiso 1.00 calc . . .
H(4) H 1.0408 0.1569 1.0955 0.1431 Uiso 1.00 calc . . .
H(5) H 0.9691 0.0730 0.9732 0.1015 Uiso 1.00 calc . . .
H(6) H 1.0410 0.0443 0.7258 0.1010 Uiso 1.00 calc . . .
H(7) H 1.1109 -0.0477 0.6441 0.1461 Uiso 1.00 calc . . .
H(8) H 1.0440 -0.1418 0.5793 0.1409 Uiso 1.00 calc . . .
H(9) H 0.9074 -0.1525 0.5957 0.1247 Uiso 1.00 calc . . .
H(10) H 0.8395 -0.0597 0.6699 0.0904 Uiso 1.00 calc . . .
H(11) H 0.6239 -0.1131 1.0832 0.0558 Uiso 1.00 calc . . .
H(12) H 0.7036 0.0332 1.3056 0.0572 Uiso 1.00 calc . . .
H(13) H 0.5147 0.0116 0.8698 0.1149 Uiso 1.00 calc . . .
H(14) H 0.5809 0.0408 0.7924 0.1149 Uiso 1.00 calc . . .
H(15) H 0.5269 -0.0144 0.7366 0.1149 Uiso 1.00 calc . . .
H(16) H 0.7025 -0.0391 0.7530 0.1309 Uiso 1.00 calc . . .
H(17) H 0.6433 -0.0901 0.6967 0.1309 Uiso 1.00 calc . . .
H(18) H 0.6991 -0.1111 0.8057 0.1309 Uiso 1.00 calc . . .
H(19) H 0.5304 -0.1294 0.8132 0.1351 Uiso 1.00 calc . . .
H(20) H 0.5869 -0.1510 0.9209 0.1351 Uiso 1.00 calc . . .
H(21) H 0.5177 -0.1037 0.9464 0.1351 Uiso 1.00 calc . . .
H(22) H 0.6653 0.1405 1.3247 0.0952 Uiso 1.00 calc . . .
H(23) H 0.7523 0.1209 1.3430 0.0952 Uiso 1.00 calc . . .
H(24) H 0.7295 0.1945 1.3155 0.0952 Uiso 1.00 calc . . .
H(25) H 0.6110 0.1729 1.1181 0.0761 Uiso 1.00 calc . . .
H(26) H 0.6628 0.1750 1.0034 0.0761 Uiso 1.00 calc . . .
H(27) H 0.6747 0.2274 1.1082 0.0761 Uiso 1.00 calc . . .
H(28) H 0.8081 0.1413 1.0311 0.0789 Uiso 1.00 calc . . .
H(29) H 0.8176 0.1947 1.1347 0.0789 Uiso 1.00 calc . . .
H(30) H 0.8398 0.1209 1.1619 0.0789 Uiso 1.00 calc . . .
H(31) H 0.6611 -0.5605 0.8292 0.0852 Uiso 1.00 calc . . .
H(32) H 0.5909 -0.6497 0.9103 0.1253 Uiso 1.00 calc . . .
H(33) H 0.4563 -0.6456 0.9205 0.1435 Uiso 1.00 calc . . .
H(34) H 0.3903 -0.5470 0.8572 0.1353 Uiso 1.00 calc . . .
H(35) H 0.4598 -0.4549 0.7755 0.1030 Uiso 1.00 calc . . .
H(36) H 0.5796 -0.2946 0.7959 0.1443 Uiso 1.00 calc . . .
H(37) H 0.4916 -0.2205 0.7061 0.2668 Uiso 1.00 calc . . .
H(38) H 0.4469 -0.2362 0.4965 0.2232 Uiso 1.00 calc . . .
H(39) H 0.4583 -0.3444 0.4112 0.1529 Uiso 1.00 calc . . .
H(40) H 0.5315 -0.4259 0.5242 0.1065 Uiso 1.00 calc . . .
H(41) H 0.7949 -0.4687 0.1930 0.0559 Uiso 1.00 calc . . .
H(42) H 0.8728 -0.6157 0.4185 0.0622 Uiso 1.00 calc . . .
H(43) H 0.9827 -0.6037 0.5559 0.1526 Uiso 1.00 calc . . .
H(44) H 0.9134 -0.6508 0.5815 0.1526 Uiso 1.00 calc . . .
H(45) H 0.9692 -0.6284 0.6895 0.1526 Uiso 1.00 calc . . .
H(46) H 0.8020 -0.6104 0.6956 0.1401 Uiso 1.00 calc . . .
H(47) H 0.8579 -0.5879 0.8036 0.1401 Uiso 1.00 calc . . .
H(48) H 0.7986 -0.5377 0.7448 0.1401 Uiso 1.00 calc . . .
H(49) H 0.9718 -0.5142 0.7659 0.1118 Uiso 1.00 calc . . .
H(50) H 0.9193 -0.4591 0.7063 0.1118 Uiso 1.00 calc . . .
H(51) H 0.9869 -0.4893 0.6330 0.1118 Uiso 1.00 calc . . .
H(52) H 0.8887 -0.3276 0.3812 0.0706 Uiso 1.00 calc . . .
H(53) H 0.8372 -0.3252 0.4962 0.0706 Uiso 1.00 calc . . .
H(54) H 0.8252 -0.2730 0.3912 0.0706 Uiso 1.00 calc . . .
H(55) H 0.6919 -0.3580 0.4693 0.0781 Uiso 1.00 calc . . .
H(56) H 0.6831 -0.3045 0.3659 0.0781 Uiso 1.00 calc . . .
H(57) H 0.6598 -0.3780 0.3385 0.0781 Uiso 1.00 calc . . .
H(58) H 0.8347 -0.3601 0.1791 0.1036 Uiso 1.00 calc . . .
H(59) H 0.7475 -0.3787 0.1599 0.1036 Uiso 1.00 calc . . .
H(60) H 0.7712 -0.3054 0.1883 0.1036 Uiso 1.00 calc . . .

loop_
_atom_site_aniso_label
_atom_site_aniso_U_11
_atom_site_aniso_U_22
_atom_site_aniso_U_33
_atom_site_aniso_U_12
_atom_site_aniso_U_13
_atom_site_aniso_U_23
W(1) 0.0444(3) 0.0439(2) 0.0336(3) 0.0036(2) 0.0012(2) 0.0043(2)
W(2) 0.0446(3) 0.0439(2) 0.0337(3) -0.0020(2) 0.0011(2) -0.0034(2)
Cl(1) 0.063(2) 0.066(2) 0.056(2) 0.014(1) 0.006(2) 0.026(1)
Cl(2) 0.064(2) 0.068(2) 0.053(2) -0.015(1) 0.007(2) -0.024(1)
S(1) 0.053(2) 0.105(2) 0.038(2) 0.027(2) 0.012(1) 0.025(2)
S(2) 0.050(2) 0.099(2) 0.038(2) -0.022(2) 0.011(1) -0.021(1)
P(1) 0.041(2) 0.042(1) 0.028(1) 0.000(1) 0.006(1) 0.0007(9)
P(2) 0.039(2) 0.066(2) 0.045(2) 0.009(1) 0.008(1) 0.015(1)
P(3) 0.044(2) 0.039(1) 0.030(1) 0.001(1) 0.007(1) -0.0004(9)
P(4) 0.036(2) 0.068(2) 0.044(2) -0.007(1) 0.009(1) -0.016(1)
O(1) 0.087(8) 0.108(7) 0.054(6) -0.024(6) -0.007(6) -0.018(5)
O(2) 0.095(9) 0.117(7) 0.103(10) 0.054(7) 0.013(7) -0.016(7)
O(3) 0.13(1) 0.080(6) 0.074(7) -0.008(6) -0.008(7) 0.042(5)
O(4) 0.18(1) 0.081(6) 0.072(8) -0.064(7) -0.011(8) -0.008(5)
O(5) 0.096(9) 0.108(7) 0.094(9) -0.044(6) 0.013(7) 0.017(6)
O(6) 0.082(8) 0.118(7) 0.058(7) 0.024(6) -0.004(6) 0.017(5)
O(7) 0.14(1) 0.072(6) 0.072(7) 0.009(6) -0.002(7) -0.039(5)
O(8) 0.19(1) 0.077(6) 0.073(8) 0.063(7) -0.024(8) -0.003(5)
C(1) 0.034(6) 0.054(5) 0.030(6) 0.006(4) 0.008(4) 0.007(4)
C(2) 0.058(9) 0.064(7) 0.052(8) 0.005(6) 0.000(7) 0.002(6)
C(3) 0.078(10) 0.061(6) 0.035(7) 0.030(6) -0.004(6) -0.003(5)
C(4) 0.069(9) 0.057(7) 0.058(9) -0.006(6) 0.000(7) 0.003(6)
C(5) 0.10(1) 0.045(6) 0.055(8) -0.017(6) -0.014(8) 0.017(5)
C(6) 0.041(8) 0.070(7) 0.09(1) 0.000(5) -0.008(7) 0.019(7)
C(7) 0.11(2) 0.12(1) 0.24(3) -0.06(1) -0.10(2) 0.10(1)
C(8) 0.15(2) 0.12(2) 0.35(4) -0.09(1) -0.13(3) 0.12(2)
C(9) 0.12(2) 0.11(1) 0.30(4) -0.03(1) -0.11(2) 0.04(2)
C(10) 0.12(2) 0.12(1) 0.13(2) -0.01(1) -0.05(1) 0.02(1)
C(11) 0.07(1) 0.085(9) 0.10(1) -0.014(7) -0.017(10) 0.011(8)
C(12) 0.054(9) 0.085(8) 0.055(9) 0.023(7) 0.015(7) 0.015(6)
C(13) 0.045(9) 0.13(1) 0.08(1) 0.009(8) 0.002(8) 0.026(9)
C(14) 0.08(1) 0.18(2) 0.13(2) 0.08(1) 0.07(1) 0.06(2)
C(15) 0.13(2) 0.14(2) 0.09(1) 0.06(1) 0.06(1) 0.03(1)
C(16) 0.11(2) 0.10(1) 0.09(1) 0.04(1) 0.04(1) 0.001(9)
C(17) 0.066(10) 0.103(10) 0.057(9) 0.020(8) 0.021(7) 0.010(7)
C(18) 0.034(6) 0.043(5) 0.031(6) 0.002(4) 0.009(4) -0.009(4)
C(19) 0.050(7) 0.039(5) 0.035(6) -0.005(4) 0.002(5) -0.005(4)
C(20) 0.048(7) 0.026(4) 0.072(9) -0.008(4) 0.012(6) -0.002(4)
C(21) 0.056(8) 0.045(5) 0.049(7) 0.004(5) 0.009(6) 0.003(5)
C(22) 0.067(8) 0.054(6) 0.027(6) 0.001(5) 0.008(5) -0.004(4)
C(23) 0.051(7) 0.040(5) 0.036(6) 0.000(4) 0.011(5) -0.006(4)
C(24) 0.063(8) 0.051(6) 0.045(7) -0.016(5) 0.007(6) -0.011(5)
C(25) 0.09(1) 0.12(1) 0.09(1) -0.032(9) -0.05(1) -0.002(9)
C(26) 0.10(1) 0.16(1) 0.07(1) -0.01(1) 0.018(9) -0.07(1)
C(27) 0.21(2) 0.12(1) 0.044(9) -0.11(1) 0.01(1) -0.018(8)
C(28) 0.087(10) 0.030(5) 0.039(7) -0.012(5) -0.001(6) -0.002(4)
C(29) 0.18(2) 0.047(6) 0.024(7) -0.021(7) 0.012(8) -0.003(5)
C(30) 0.09(1) 0.040(6) 0.070(9) 0.001(5) 0.000(8) -0.002(5)
C(31) 0.08(1) 0.060(7) 0.066(9) -0.018(6) -0.017(8) -0.004(6)
C(32) 0.08(1) 0.033(6) 0.09(1) -0.001(5) 0.005(8) 0.024(5)
C(36) 0.038(6) 0.039(5) 0.056(7) -0.001(4) 0.005(5) -0.003(4)
C(37) 0.066(9) 0.064(7) 0.067(9) -0.029(6) -0.003(7) 0.006(6)
C(38) 0.068(9) 0.055(6) 0.045(7) -0.004(5) 0.000(6) 0.007(5)
C(39) 0.064(9) 0.050(6) 0.08(1) -0.006(5) -0.012(7) 0.004(6)
C(40) 0.11(1) 0.053(6) 0.042(8) 0.018(6) -0.004(7) -0.015(5)
C(41) 0.057(9) 0.072(7) 0.059(9) -0.018(6) 0.007(7) -0.008(6)
C(42) 0.060(9) 0.083(8) 0.07(1) -0.024(7) 0.021(7) -0.004(7)
C(43) 0.11(2) 0.10(1) 0.09(1) -0.046(10) 0.03(1) 0.012(9)
C(44) 0.13(2) 0.16(2) 0.09(1) -0.09(2) 0.05(1) -0.03(1)
C(45) 0.08(1) 0.15(2) 0.12(2) -0.06(1) 0.04(1) -0.03(1)
C(46) 0.054(9) 0.11(1) 0.10(1) -0.019(8) 0.045(9) -0.010(9)
C(47) 0.062(9) 0.059(7) 0.08(1) -0.009(6) -0.005(8) -0.012(6)
C(48) 0.11(2) 0.10(1) 0.17(2) 0.05(1) -0.09(1) -0.05(1)
C(49) 0.16(2) 0.11(1) 0.42(5) 0.10(1) -0.17(3) -0.12(2)
C(50) 0.16(2) 0.09(1) 0.35(4) 0.04(1) -0.16(3) -0.05(2)
C(51) 0.07(1) 0.13(1) 0.18(2) 0.00(1) -0.06(1) -0.01(1)
C(52) 0.07(1) 0.088(9) 0.10(1) 0.014(8) -0.026(10) -0.003(9)
C(53) 0.048(7) 0.037(4) 0.033(6) -0.002(4) 0.009(5) 0.003(4)
C(54) 0.055(7) 0.046(5) 0.035(6) 0.008(4) 0.007(5) 0.004(4)
C(55) 0.061(8) 0.042(5) 0.040(7) 0.001(5) 0.010(5) 0.001(4)
C(56) 0.060(8) 0.045(5) 0.044(7) 0.002(5) 0.010(6) -0.006(4)
C(57) 0.053(8) 0.040(5) 0.060(8) 0.002(4) 0.013(6) 0.002(5)
C(58) 0.041(6) 0.050(5) 0.039(6) 0.010(4) 0.015(5) 0.010(4)
C(59) 0.090(10) 0.035(5) 0.038(7) 0.009(5) 0.009(6) 0.006(4)
C(60) 0.09(1) 0.041(6) 0.051(8) 0.006(5) 0.012(7) 0.012(5)
C(61) 0.08(1) 0.063(6) 0.044(8) 0.033(6) -0.011(7) -0.004(5)
C(62) 0.17(2) 0.048(7) 0.052(9) 0.016(7) -0.008(9) 0.014(5)
C(63) 0.045(7) 0.045(5) 0.049(7) 0.015(4) 0.012(5) 0.008(4)
C(64) 0.20(2) 0.11(1) 0.09(1) 0.10(1) -0.01(1) 0.003(9)
C(65) 0.10(1) 0.19(2) 0.07(1) 0.00(1) 0.007(10) 0.09(1)
C(66) 0.10(1) 0.087(10) 0.11(2) 0.020(9) -0.05(1) 0.008(9)
C(67) 0.12(1) 0.038(6) 0.08(1) -0.017(6) -0.007(9) -0.009(6)

loop_
_atom_type_symbol
_atom_type_description
_atom_type_scat_dispersion_real
_atom_type_scat_dispersion_imag
_atom_type_scat_source
C C 0.003 0.002
;International Tables for Crystallography
(1992, Vol. C, Tables 4.2.6.8 and 6.1.1.1)
;
H H 0.000 0.000
;International Tables for Crystallography
(1992, Vol. C, Table 6.1.1.2)
;
Cl Cl 0.148 0.159
;International Tables for Crystallography
(1992, Vol. C, Tables 4.2.6.8 and 6.1.1.1)
;
O O 0.011 0.006
;International Tables for Crystallography
(1992, Vol. C, Tables 4.2.6.8 and 6.1.1.1)
;
P P 0.102 0.094
;International Tables for Crystallography
(1992, Vol. C, Tables 4.2.6.8 and 6.1.1.1)
;
W W -0.849 6.872
;International Tables for Crystallography
(1992, Vol. C, Tables 4.2.6.8 and 6.1.1.1)
;
S S 0.125 0.123
;International Tables for Crystallography
(1992, Vol. C, Tables 4.2.6.8 and 6.1.1.1)
;

loop_
_geom_angle_atom_site_label_1
_geom_angle_atom_site_label_2
_geom_angle_atom_site_label_3
_geom_angle
_geom_angle_site_symmetry_1
_geom_angle_site_symmetry_2
_geom_angle_site_symmetry_3
_geom_angle_publ_flag
S(1) W(1) P(1) 82.80(9) . 1_555 1_555 yes
S(1) W(1) C(2) 87.0(4) . 1_555 1_555 yes
S(1) W(1) C(3) 172.1(4) . 1_555 1_555 yes
S(1) W(1) C(4) 88.4(4) . 1_555 1_555 yes
S(1) W(1) C(5) 99.0(5) . 1_555 1_555 yes
P(1) W(1) C(2) 97.6(3) . 1_555 1_555 yes
P(1) W(1) C(3) 97.3(3) . 1_555 1_555 yes
P(1) W(1) C(4) 167.6(4) . 1_555 1_555 yes
P(1) W(1) C(5) 90.3(3) . 1_555 1_555 yes
C(2) W(1) C(3) 85.2(5) . 1_555 1_555 yes
C(2) W(1) C(4) 90.7(5) . 1_555 1_555 yes
C(2) W(1) C(5) 170.7(5) . 1_555 1_555 yes
C(3) W(1) C(4) 92.7(5) . 1_555 1_555 yes
C(3) W(1) C(5) 88.9(6) . 1_555 1_555 yes
C(4) W(1) C(5) 82.4(4) . 1_555 1_555 yes
S(2) W(2) P(3) 82.68(9) . 1_555 1_555 yes
S(2) W(2) C(37) 172.8(4) . 1_555 1_555 yes
S(2) W(2) C(38) 87.0(4) . 1_555 1_555 yes
S(2) W(2) C(39) 87.6(4) . 1_555 1_555 yes
S(2) W(2) C(40) 98.3(4) . 1_555 1_555 yes
P(3) W(2) C(37) 97.1(4) . 1_555 1_555 yes
P(3) W(2) C(38) 97.5(3) . 1_555 1_555 yes
P(3) W(2) C(39) 167.3(4) . 1_555 1_555 yes
P(3) W(2) C(40) 90.5(3) . 1_555 1_555 yes
C(37) W(2) C(38) 85.8(5) . 1_555 1_555 yes
C(37) W(2) C(39) 93.6(5) . 1_555 1_555 yes
C(37) W(2) C(40) 88.9(6) . 1_555 1_555 yes
C(38) W(2) C(39) 90.1(5) . 1_555 1_555 yes
C(38) W(2) C(40) 170.9(4) . 1_555 1_555 yes
C(39) W(2) C(40) 82.8(5) . 1_555 1_555 yes
W(1) S(1) P(2) 102.9(2) . 1_555 1_555 yes
W(2) S(2) P(4) 102.8(2) . 1_555 1_555 yes
W(1) P(1) C(1) 115.3(3) . 1_555 1_555 yes
W(1) P(1) C(18) 143.3(3) . 1_555 1_555 yes
C(1) P(1) C(18) 101.3(4) . 1_555 1_555 yes
S(1) P(2) C(1) 108.2(3) . 1_555 1_555 yes
S(1) P(2) C(6) 112.2(4) . 1_555 1_555 yes
S(1) P(2) C(12) 110.6(5) . 1_555 1_555 yes
C(1) P(2) C(6) 107.3(6) . 1_555 1_555 yes
C(1) P(2) C(12) 109.3(5) . 1_555 1_555 yes
C(6) P(2) C(12) 109.1(6) . 1_555 1_555 yes
W(2) P(3) C(36) 114.3(4) . 1_555 1_555 yes
W(2) P(3) C(53) 142.7(3) . 1_555 1_555 yes
C(36) P(3) C(53) 102.8(5) . 1_555 1_555 yes
S(2) P(4) C(36) 108.7(4) . 1_555 1_555 yes
S(2) P(4) C(41) 110.4(4) . 1_555 1_555 yes
S(2) P(4) C(47) 112.8(4) . 1_555 1_555 yes
C(36) P(4) C(41) 109.3(5) . 1_555 1_555 yes
C(36) P(4) C(47) 106.3(6) . 1_555 1_555 yes
C(41) P(4) C(47) 109.2(6) . 1_555 1_555 yes
Cl(1) C(1) P(1) 127.4(6) . 1_555 1_555 yes
Cl(1) C(1) P(2) 114.9(6) . 1_555 1_555 yes
P(1) C(1) P(2) 117.5(5) . 1_555 1_555 yes
W(1) C(2) O(1) 175(1) . 1_555 1_555 yes
W(1) C(3) O(2) 178(1) . 1_555 1_555 yes
W(1) C(4) O(3) 176(1) . 1_555 1_555 yes
W(1) C(5) O(4) 171(1) . 1_555 1_555 yes
P(2) C(6) C(7) 120(1) . 1_555 1_555 yes
P(2) C(6) C(11) 120.3(9) . 1_555 1_555 yes
C(7) C(6) C(11) 118(1) . 1_555 1_555 yes
C(6) C(7) C(8) 118(1) . 1_555 1_555 yes
C(7) C(8) C(9) 122(1) . 1_555 1_555 yes
C(8) C(9) C(10) 117(2) . 1_555 1_555 yes
C(9) C(10) C(11) 118(1) . 1_555 1_555 yes
C(6) C(11) C(10) 123(1) . 1_555 1_555 yes
P(2) C(12) C(13) 123(1) . 1_555 1_555 yes
P(2) C(12) C(17) 118(1) . 1_555 1_555 yes
C(13) C(12) C(17) 117(1) . 1_555 1_555 yes
C(12) C(13) C(14) 120(1) . 1_555 1_555 yes
C(13) C(14) C(15) 120(1) . 1_555 1_555 yes
C(14) C(15) C(16) 121(1) . 1_555 1_555 yes
C(15) C(16) C(17) 116(1) . 1_555 1_555 yes
C(12) C(17) C(16) 122(1) . 1_555 1_555 yes
P(1) C(18) C(19) 120.3(7) . 1_555 1_555 yes
P(1) C(18) C(23) 118.8(7) . 1_555 1_555 yes
C(19) C(18) C(23) 119.2(9) . 1_555 1_555 yes
C(18) C(19) C(20) 117.2(9) . 1_555 1_555 yes
C(18) C(19) C(24) 123.7(9) . 1_555 1_555 yes
C(20) C(19) C(24) 119.1(8) . 1_555 1_555 yes
C(19) C(20) C(21) 124.2(8) . 1_555 1_555 yes
C(20) C(21) C(22) 116.5(9) . 1_555 1_555 yes
C(20) C(21) C(32) 123.3(9) . 1_555 1_555 yes
C(22) C(21) C(32) 120(1) . 1_555 1_555 yes
C(21) C(22) C(23) 123.4(10) . 1_555 1_555 yes
C(18) C(23) C(22) 117.9(8) . 1_555 1_555 yes
C(18) C(23) C(28) 125.5(8) . 1_555 1_555 yes
C(22) C(23) C(28) 116.6(9) . 1_555 1_555 yes
C(19) C(24) C(25) 109.2(9) . 1_555 1_555 yes
C(19) C(24) C(26) 114(1) . 1_555 1_555 yes
C(19) C(24) C(27) 110.9(10) . 1_555 1_555 yes
C(25) C(24) C(26) 111(1) . 1_555 1_555 yes
C(25) C(24) C(27) 103(1) . 1_555 1_555 yes
C(26) C(24) C(27) 107(1) . 1_555 1_555 yes
C(23) C(28) C(29) 112.4(8) . 1_555 1_555 yes
C(23) C(28) C(30) 108.4(9) . 1_555 1_555 yes
C(23) C(28) C(31) 109.8(9) . 1_555 1_555 yes
C(29) C(28) C(30) 107(1) . 1_555 1_555 yes
C(29) C(28) C(31) 106(1) . 1_555 1_555 yes
C(30) C(28) C(31) 112.1(9) . 1_555 1_555 yes
C(21) C(32) C(33A) 115(1) . 1_555 1_555 yes
C(21) C(32) C(33B) 108(1) . 1_555 1_555 yes
C(21) C(32) C(34A) 107(1) . 1_555 1_555 yes
C(21) C(32) C(34B) 110(1) . 1_555 1_555 yes
C(21) C(32) C(35A) 112(2) . 1_555 1_555 yes
C(21) C(32) C(35B) 108(1) . 1_555 1_555 yes
C(33A) C(32) C(33B) 56(1) . 1_555 1_555 yes
C(33A) C(32) C(34A) 95(2) . 1_555 1_555 yes
C(33A) C(32) C(34B) 131(1) . 1_555 1_555 yes
C(33A) C(32) C(35A) 125(2) . 1_555 1_555 yes
C(33A) C(32) C(35B) 77(1) . 1_555 1_555 yes
C(33B) C(32) C(34A) 42(1) . 1_555 1_555 yes
C(33B) C(32) C(34B) 94(1) . 1_555 1_555 yes
C(33B) C(32) C(35A) 128(2) . 1_555 1_555 yes
C(33B) C(32) C(35B) 129(2) . 1_555 1_555 yes
C(34A) C(32) C(34B) 54(1) . 1_555 1_555 yes
C(34A) C(32) C(35A) 94(2) . 1_555 1_555 yes
C(34A) C(32) C(35B) 142(2) . 1_555 1_555 yes
C(34B) C(32) C(35A) 41(1) . 1_555 1_555 yes
C(34B) C(32) C(35B) 103(1) . 1_555 1_555 yes
C(35A) C(32) C(35B) 63(2) . 1_555 1_555 yes
C(32) C(33A) C(33B) 64(2) . 1_555 1_555 yes
C(32) C(33B) C(33A) 59(2) . 1_555 1_555 yes
C(32) C(33B) C(34A) 66(3) . 1_555 1_555 yes
C(33A) C(33B) C(34A) 121(5) . 1_555 1_555 yes
C(32) C(34A) C(33B) 70(3) . 1_555 1_555 yes
C(32) C(34A) C(34B) 66(2) . 1_555 1_555 yes
C(33B) C(34A) C(34B) 132(5) . 1_555 1_555 yes
C(32) C(34B) C(34A) 59(2) . 1_555 1_555 yes
C(32) C(34B) C(35A) 64(3) . 1_555 1_555 yes
C(34A) C(34B) C(35A) 121(4) . 1_555 1_555 yes
C(32) C(35A) C(34B) 73(3) . 1_555 1_555 yes
C(32) C(35A) C(35B) 58(2) . 1_555 1_555 yes
C(34B) C(35A) C(35B) 129(4) . 1_555 1_555 yes
C(32) C(35B) C(35A) 58(2) . 1_555 1_555 yes
Cl(2) C(36) P(3) 125.2(7) . 1_555 1_555 yes
Cl(2) C(36) P(4) 116.2(6) . 1_555 1_555 yes
P(3) C(36) P(4) 118.4(6) . 1_555 1_555 yes
W(2) C(37) O(5) 179(1) . 1_555 1_555 yes
W(2) C(38) O(6) 176(1) . 1_555 1_555 yes
W(2) C(39) O(7) 174(1) . 1_555 1_555 yes
W(2) C(40) O(8) 171(1) . 1_555 1_555 yes
P(4) C(41) C(42) 118(1) . 1_555 1_555 yes
P(4) C(41) C(46) 122(1) . 1_555 1_555 yes
C(42) C(41) C(46) 118(1) . 1_555 1_555 yes
C(41) C(42) C(43) 120(1) . 1_555 1_555 yes
C(42) C(43) C(44) 122(1) . 1_555 1_555 yes
C(43) C(44) C(45) 118(1) . 1_555 1_555 yes
C(44) C(45) C(46) 120(1) . 1_555 1_555 yes
C(41) C(46) C(45) 120(1) . 1_555 1_555 yes
P(4) C(47) C(48) 120(1) . 1_555 1_555 yes
P(4) C(47) C(52) 121.2(10) . 1_555 1_555 yes
C(48) C(47) C(52) 118(1) . 1_555 1_555 yes
C(47) C(48) C(49) 120(1) . 1_555 1_555 yes
C(48) C(49) C(50) 121(1) . 1_555 1_555 yes
C(49) C(50) C(51) 116(1) . 1_555 1_555 yes
C(50) C(51) C(52) 120(1) . 1_555 1_555 yes
C(47) C(52) C(51) 123(1) . 1_555 1_555 yes
P(3) C(53) C(54) 120.2(7) . 1_555 1_555 yes
P(3) C(53) C(58) 118.7(7) . 1_555 1_555 yes
C(54) C(53) C(58) 119.0(9) . 1_555 1_555 yes
C(53) C(54) C(55) 117.5(8) . 1_555 1_555 yes
C(53) C(54) C(59) 124.0(9) . 1_555 1_555 yes
C(55) C(54) C(59) 118.5(9) . 1_555 1_555 yes
C(54) C(55) C(56) 123.9(10) . 1_555 1_555 yes
C(55) C(56) C(57) 117.6(10) . 1_555 1_555 yes
C(55) C(56) C(67) 121(1) . 1_555 1_555 yes
C(57) C(56) C(67) 120.4(10) . 1_555 1_555 yes
C(56) C(57) C(58) 122.7(9) . 1_555 1_555 yes
C(53) C(58) C(57) 117.9(9) . 1_555 1_555 yes
C(53) C(58) C(63) 123.7(9) . 1_555 1_555 yes
C(57) C(58) C(63) 118.4(9) . 1_555 1_555 yes
C(54) C(59) C(60) 109.4(9) . 1_555 1_555 yes
C(54) C(59) C(61) 110.9(9) . 1_555 1_555 yes
C(54) C(59) C(62) 111.9(9) . 1_555 1_555 yes
C(60) C(59) C(61) 110.7(10) . 1_555 1_555 yes
C(60) C(59) C(62) 107.0(10) . 1_555 1_555 yes
C(61) C(59) C(62) 106(1) . 1_555 1_555 yes
C(58) C(63) C(64) 110(1) . 1_555 1_555 yes
C(58) C(63) C(65) 114(1) . 1_555 1_555 yes
C(58) C(63) C(66) 109.3(9) . 1_555 1_555 yes
C(64) C(63) C(65) 107(1) . 1_555 1_555 yes
C(64) C(63) C(66) 103(1) . 1_555 1_555 yes
C(65) C(63) C(66) 110(1) . 1_555 1_555 yes
C(56) C(67) C(68A) 106(1) . 1_555 1_555 yes
C(56) C(67) C(68B) 113(1) . 1_555 1_555 yes
C(56) C(67) C(69A) 111(1) . 1_555 1_555 yes
C(56) C(67) C(69B) 106(1) . 1_555 1_555 yes
C(56) C(67) C(70A) 113(1) . 1_555 1_555 yes
C(56) C(67) C(70B) 117(1) . 1_555 1_555 yes
C(68A) C(67) C(68B) 54(1) . 1_555 1_555 yes
C(68A) C(67) C(69A) 104(2) . 1_555 1_555 yes
C(68A) C(67) C(69B) 144(2) . 1_555 1_555 yes
C(68A) C(67) C(70A) 103(1) . 1_555 1_555 yes
C(68A) C(67) C(70B) 61(1) . 1_555 1_555 yes
C(68B) C(67) C(69A) 50(1) . 1_555 1_555 yes
C(68B) C(67) C(69B) 99(2) . 1_555 1_555 yes
C(68B) C(67) C(70A) 132(1) . 1_555 1_555 yes
C(68B) C(67) C(70B) 106(2) . 1_555 1_555 yes
C(69A) C(67) C(69B) 49(2) . 1_555 1_555 yes
C(69A) C(67) C(70A) 115(2) . 1_555 1_555 yes
C(69A) C(67) C(70B) 130(2) . 1_555 1_555 yes
C(69B) C(67) C(70A) 74(2) . 1_555 1_555 yes
C(69B) C(67) C(70B) 112(2) . 1_555 1_555 yes
C(70A) C(67) C(70B) 42(1) . 1_555 1_555 yes
C(67) C(68A) C(68B) 60(2) . 1_555 1_555 yes
C(67) C(68A) C(70B) 56(1) . 1_555 1_555 yes
C(68B) C(68A) C(70B) 106(3) . 1_555 1_555 yes
C(67) C(68B) C(68A) 64(2) . 1_555 1_555 yes
C(67) C(68B) C(69A) 63(2) . 1_555 1_555 yes
C(68A) C(68B) C(69A) 126(3) . 1_555 1_555 yes
C(67) C(69A) C(68B) 65(2) . 1_555 1_555 yes
C(67) C(69A) C(69B) 65(2) . 1_555 1_555 yes
C(68B) C(69A) C(69B) 128(4) . 1_555 1_555 yes
C(67) C(69B) C(69A) 64(2) . 1_555 1_555 yes
C(67) C(70A) C(70B) 64(2) . 1_555 1_555 yes
C(67) C(70B) C(68A) 61(1) . 1_555 1_555 yes
C(67) C(70B) C(70A) 72(2) . 1_555 1_555 yes
C(68A) C(70B) C(70A) 133(3) . 1_555 1_555 yes

loop_
_geom_bond_atom_site_label_1
_geom_bond_atom_site_label_2
_geom_bond_distance
_geom_bond_site_symmetry_1
_geom_bond_site_symmetry_2
_geom_bond_publ_flag
W(1) S(1) 2.566(3) . . yes
W(1) P(1) 2.442(2) . . yes
W(1) C(2) 2.03(1) . . yes
W(1) C(3) 1.95(1) . . yes
W(1) C(4) 2.01(1) . . yes
W(1) C(5) 2.01(1) . . yes
W(2) S(2) 2.574(3) . . yes
W(2) P(3) 2.447(3) . . yes
W(2) C(37) 1.94(1) . . yes
W(2) C(38) 2.04(1) . . yes
W(2) C(39) 2.00(1) . . yes
W(2) C(40) 2.02(1) . . yes
Cl(1) C(1) 1.746(9) . . yes
Cl(2) C(36) 1.75(1) . . yes
S(1) P(2) 1.990(4) . . yes
S(2) P(4) 1.988(4) . . yes
P(1) C(1) 1.65(1) . . yes
P(1) C(18) 1.815(10) . . yes
P(2) C(1) 1.81(1) . . yes
P(2) C(6) 1.82(1) . . yes
P(2) C(12) 1.79(1) . . yes
P(3) C(36) 1.67(1) . . yes
P(3) C(53) 1.83(1) . . yes
P(4) C(36) 1.77(1) . . yes
P(4) C(41) 1.79(1) . . yes
P(4) C(47) 1.81(1) . . yes
O(1) C(2) 1.15(1) . . yes
O(2) C(3) 1.18(2) . . yes
O(3) C(4) 1.12(1) . . yes
O(4) C(5) 1.16(1) . . yes
O(5) C(37) 1.17(1) . . yes
O(6) C(38) 1.14(1) . . yes
O(7) C(39) 1.14(1) . . yes
O(8) C(40) 1.14(1) . . yes
C(6) C(7) 1.33(2) . . yes
C(6) C(11) 1.36(2) . . yes
C(7) C(8) 1.40(3) . . yes
C(8) C(9) 1.42(3) . . yes
C(9) C(10) 1.34(2) . . yes
C(10) C(11) 1.41(2) . . yes
C(12) C(13) 1.37(2) . . yes
C(12) C(17) 1.37(2) . . yes
C(13) C(14) 1.39(2) . . yes
C(14) C(15) 1.34(3) . . yes
C(15) C(16) 1.39(3) . . yes
C(16) C(17) 1.40(2) . . yes
C(18) C(19) 1.41(1) . . yes
C(18) C(23) 1.44(1) . . yes
C(19) C(20) 1.42(1) . . yes
C(19) C(24) 1.52(1) . . yes
C(20) C(21) 1.36(2) . . yes
C(21) C(22) 1.40(1) . . yes
C(21) C(32) 1.54(1) . . yes
C(22) C(23) 1.39(1) . . yes
C(23) C(28) 1.57(1) . . yes
C(24) C(25) 1.50(2) . . yes
C(24) C(26) 1.51(2) . . yes
C(24) C(27) 1.55(2) . . yes
C(28) C(29) 1.54(2) . . yes
C(28) C(30) 1.50(2) . . yes
C(28) C(31) 1.54(2) . . yes
C(32) C(33A) 1.52(3) . . yes
C(32) C(33B) 1.58(5) . . yes
C(32) C(34A) 1.54(5) . . yes
C(32) C(34B) 1.63(3) . . yes
C(32) C(35A) 1.54(5) . . yes
C(32) C(35B) 1.53(4) . . yes
C(33A) C(33B) 1.46(5) . . yes
C(33B) C(34A) 1.12(5) . . yes
C(34A) C(34B) 1.44(5) . . yes
C(34B) C(35A) 1.14(5) . . yes
C(35A) C(35B) 1.61(5) . . yes
C(41) C(42) 1.39(2) . . yes
C(41) C(46) 1.37(2) . . yes
C(42) C(43) 1.39(2) . . yes
C(43) C(44) 1.31(3) . . yes
C(44) C(45) 1.42(3) . . yes
C(45) C(46) 1.37(2) . . yes
C(47) C(48) 1.35(2) . . yes
C(47) C(52) 1.35(2) . . yes
C(48) C(49) 1.38(2) . . yes
C(49) C(50) 1.43(4) . . yes
C(50) C(51) 1.34(2) . . yes
C(51) C(52) 1.40(2) . . yes
C(53) C(54) 1.43(1) . . yes
C(53) C(58) 1.44(1) . . yes
C(54) C(55) 1.38(1) . . yes
C(54) C(59) 1.54(1) . . yes
C(55) C(56) 1.39(1) . . yes
C(56) C(57) 1.37(2) . . yes
C(56) C(67) 1.52(2) . . yes
C(57) C(58) 1.40(1) . . yes
C(58) C(63) 1.55(1) . . yes
C(59) C(60) 1.51(2) . . yes
C(59) C(61) 1.53(2) . . yes
C(59) C(62) 1.51(2) . . yes
C(63) C(64) 1.54(2) . . yes
C(63) C(65) 1.51(2) . . yes
C(63) C(66) 1.51(2) . . yes
C(67) C(68A) 1.60(4) . . yes
C(67) C(68B) 1.55(4) . . yes
C(67) C(69A) 1.52(5) . . yes
C(67) C(69B) 1.54(4) . . yes
C(67) C(70A) 1.58(4) . . yes
C(67) C(70B) 1.51(3) . . yes
C(68A) C(68B) 1.45(4) . . yes
C(68A) C(70B) 1.60(5) . . yes
C(68B) C(69A) 1.31(5) . . yes
C(69A) C(69B) 1.29(5) . . yes
C(70A) C(70B) 1.12(5) . . yes

loop_
_geom_contact_atom_site_label_1
_geom_contact_atom_site_label_2
_geom_contact_distance
_geom_contact_site_symmetry_1
_geom_contact_site_symmetry_2
_geom_contact_publ_flag
W(1) S(1) 2.566(3) . . ?
W(2) S(2) 2.574(3) . . ?
O(1) C(35B) 3.52(4) . 2_657 ?
O(2) C(35A) 3.39(5) . 2_657 ?
O(2) C(43) 3.44(2) . 1_565 ?
O(3) C(50) 3.31(3) . 2_656 ?
O(3) C(51) 3.54(2) . 2_656 ?
O(5) C(70A) 3.36(4) . 2_746 ?
O(5) C(16) 3.39(2) . . ?
O(6) C(69B) 3.41(4) . 2_746 ?
O(6) C(69A) 3.51(4) . 1_556 ?
O(7) C(9) 3.31(2) . 2_757 ?
O(7) C(10) 3.55(2) . 2_757 ?
C(4) C(50) 3.43(2) . 2_656 ?
C(9) C(39) 3.44(2) . 2_757 ?

loop_
_geom_torsion_atom_site_label_1
_geom_torsion_atom_site_label_2
_geom_torsion_atom_site_label_3
_geom_torsion_atom_site_label_4
_geom_torsion
_geom_torsion_site_symmetry_1
_geom_torsion_site_symmetry_2
_geom_torsion_site_symmetry_3
_geom_torsion_site_symmetry_4
_geom_torsion_publ_flag
W(1) S(1) P(2) C(1) 37.0(4) 1_555 1_555 1_555 1_555 yes
W(1) S(1) P(2) C(6) -81.2(5) 1_555 1_555 1_555 1_555 yes
W(1) S(1) P(2) C(12) 156.8(5) 1_555 1_555 1_555 1_555 yes
W(1) P(1) C(1) Cl(1) 175.5(5) 1_555 1_555 1_555 1_555 yes
W(1) P(1) C(1) P(2) 0.8(7) 1_555 1_555 1_555 1_555 yes
W(1) P(1) C(18) C(19) 103.4(8) 1_555 1_555 1_555 1_555 yes
W(1) P(1) C(18) C(23) -91.5(9) 1_555 1_555 1_555 1_555 yes
W(2) S(2) P(4) C(36) 36.7(4) 1_555 1_555 1_555 1_555 yes
W(2) S(2) P(4) C(41) 156.6(5) 1_555 1_555 1_555 1_555 yes
W(2) S(2) P(4) C(47) -81.0(5) 1_555 1_555 1_555 1_555 yes
W(2) P(3) C(36) Cl(2) 175.9(5) 1_555 1_555 1_555 1_555 yes
W(2) P(3) C(36) P(4) 0.0(7) 1_555 1_555 1_555 1_555 yes
W(2) P(3) C(53) C(54) -91.1(10) 1_555 1_555 1_555 1_555 yes
W(2) P(3) C(53) C(58) 105.3(8) 1_555 1_555 1_555 1_555 yes
Cl(1) C(1) P(1) C(18) -1.6(8) 1_555 1_555 1_555 1_555 yes
Cl(1) C(1) P(2) S(1) 157.9(5) 1_555 1_555 1_555 1_555 yes
Cl(1) C(1) P(2) C(6) -80.8(7) 1_555 1_555 1_555 1_555 yes
Cl(1) C(1) P(2) C(12) 37.4(8) 1_555 1_555 1_555 1_555 yes
Cl(2) C(36) P(3) C(53) 0.4(8) 1_555 1_555 1_555 1_555 yes
Cl(2) C(36) P(4) S(2) 157.7(5) 1_555 1_555 1_555 1_555 yes
Cl(2) C(36) P(4) C(41) 37.2(8) 1_555 1_555 1_555 1_555 yes
Cl(2) C(36) P(4) C(47) -80.6(7) 1_555 1_555 1_555 1_555 yes
S(1) W(1) P(1) C(1) 18.5(4) 1_555 1_555 1_555 1_555 yes
S(1) W(1) P(1) C(18) -166.3(5) 1_555 1_555 1_555 1_555 yes
S(1) W(1) C(2) O(1) -106(17) 1_555 1_555 1_555 1_555 yes
S(1) W(1) C(3) O(2) 120(58) 1_555 1_555 1_555 1_555 yes
S(1) W(1) C(4) O(3) -67(18) 1_555 1_555 1_555 1_555 yes
S(1) W(1) C(5) O(4) 150(7) 1_555 1_555 1_555 1_555 yes
S(1) P(2) C(1) P(1) -26.7(7) 1_555 1_555 1_555 1_555 yes
S(1) P(2) C(6) C(7) -8(1) 1_555 1_555 1_555 1_555 yes
S(1) P(2) C(6) C(11) 167(1) 1_555 1_555 1_555 1_555 yes
S(1) P(2) C(12) C(13) 108(1) 1_555 1_555 1_555 1_555 yes
S(1) P(2) C(12) C(17) -68(1) 1_555 1_555 1_555 1_555 yes
S(2) W(2) P(3) C(36) 18.8(4) 1_555 1_555 1_555 1_555 yes
S(2) W(2) P(3) C(53) -168.3(5) 1_555 1_555 1_555 1_555 yes
S(2) W(2) C(37) O(5) -24.0 1_555 1_555 1_555 1_555 yes
S(2) W(2) C(38) O(6) -114(17) 1_555 1_555 1_555 1_555 yes
S(2) W(2) C(39) O(7) -104(13) 1_555 1_555 1_555 1_555 yes
S(2) W(2) C(40) O(8) 161(7) 1_555 1_555 1_555 1_555 yes
S(2) P(4) C(36) P(3) -26.0(7) 1_555 1_555 1_555 1_555 yes
S(2) P(4) C(41) C(42) -68(1) 1_555 1_555 1_555 1_555 yes
S(2) P(4) C(41) C(46) 108(1) 1_555 1_555 1_555 1_555 yes
S(2) P(4) C(47) C(48) -9(1) 1_555 1_555 1_555 1_555 yes
S(2) P(4) C(47) C(52) 168(1) 1_555 1_555 1_555 1_555 yes
P(1) W(1) S(1) P(2) -29.4(2) 1_555 1_555 1_555 1_555 yes
P(1) W(1) C(2) O(1) 171(17) 1_555 1_555 1_555 1_555 yes
P(1) W(1) C(3) O(2) 30(59) 1_555 1_555 1_555 1_555 yes
P(1) W(1) C(4) O(3) -22(19) 1_555 1_555 1_555 1_555 yes
P(1) W(1) C(5) O(4) -126(7) 1_555 1_555 1_555 1_555 yes
P(1) C(1) P(2) C(6) 94.6(7) 1_555 1_555 1_555 1_555 yes
P(1) C(1) P(2) C(12) -147.3(7) 1_555 1_555 1_555 1_555 yes
P(1) C(18) C(19) C(20) 153.1(8) 1_555 1_555 1_555 1_555 yes
P(1) C(18) C(19) C(24) -27(1) 1_555 1_555 1_555 1_555 yes
P(1) C(18) C(23) C(22) -154.6(8) 1_555 1_555 1_555 1_555 yes
P(1) C(18) C(23) C(28) 27(1) 1_555 1_555 1_555 1_555 yes
P(2) S(1) W(1) C(2) -127.4(4) 1_555 1_555 1_555 1_555 yes
P(2) S(1) W(1) C(3) -120(2) 1_555 1_555 1_555 1_555 yes
P(2) S(1) W(1) C(4) 141.8(4) 1_555 1_555 1_555 1_555 yes
P(2) S(1) W(1) C(5) 59.7(3) 1_555 1_555 1_555 1_555 yes
P(2) C(1) P(1) C(18) -176.3(6) 1_555 1_555 1_555 1_555 yes
P(2) C(6) C(7) C(8) 177(2) 1_555 1_555 1_555 1_555 yes
P(2) C(6) C(11) C(10) -173(1) 1_555 1_555 1_555 1_555 yes
P(2) C(12) C(13) C(14) -176(1) 1_555 1_555 1_555 1_555 yes
P(2) C(12) C(17) C(16) 177(1) 1_555 1_555 1_555 1_555 yes
P(3) W(2) S(2) P(4) -29.3(2) 1_555 1_555 1_555 1_555 yes
P(3) W(2) C(37) O(5) -111.4 1_555 1_555 1_555 1_555 yes
P(3) W(2) C(38) O(6) 162(17) 1_555 1_555 1_555 1_555 yes
P(3) W(2) C(39) O(7) -64(13) 1_555 1_555 1_555 1_555 yes
P(3) W(2) C(40) O(8) -115(7) 1_555 1_555 1_555 1_555 yes
P(3) C(36) P(4) C(41) -146.6(7) 1_555 1_555 1_555 1_555 yes
P(3) C(36) P(4) C(47) 95.7(7) 1_555 1_555 1_555 1_555 yes
P(3) C(53) C(54) C(55) -153.8(8) 1_555 1_555 1_555 1_555 yes
P(3) C(53) C(54) C(59) 28(1) 1_555 1_555 1_555 1_555 yes
P(3) C(53) C(58) C(57) 151.3(8) 1_555 1_555 1_555 1_555 yes
P(3) C(53) C(58) C(63) -27(1) 1_555 1_555 1_555 1_555 yes
P(4) S(2) W(2) C(37) -117(3) 1_555 1_555 1_555 1_555 yes
P(4) S(2) W(2) C(38) -127.3(4) 1_555 1_555 1_555 1_555 yes
P(4) S(2) W(2) C(39) 142.5(4) 1_555 1_555 1_555 1_555 yes
P(4) S(2) W(2) C(40) 60.2(4) 1_555 1_555 1_555 1_555 yes
P(4) C(36) P(3) C(53) -175.5(6) 1_555 1_555 1_555 1_555 yes
P(4) C(41) C(42) C(43) 176(1) 1_555 1_555 1_555 1_555 yes
P(4) C(41) C(46) C(45) -176(1) 1_555 1_555 1_555 1_555 yes
P(4) C(47) C(48) C(49) 176(2) 1_555 1_555 1_555 1_555 yes
P(4) C(47) C(52) C(51) -174(1) 1_555 1_555 1_555 1_555 yes
O(1) C(2) W(1) C(3) 74(17) 1_555 1_555 1_555 1_555 yes
O(1) C(2) W(1) C(4) -17(17) 1_555 1_555 1_555 1_555 yes
O(1) C(2) W(1) C(5) 23(19) 1_555 1_555 1_555 1_555 yes
O(2) C(3) W(1) C(2) 127(59) 1_555 1_555 1_555 1_555 yes
O(2) C(3) W(1) C(4) -141(59) 1_555 1_555 1_555 1_555 yes
O(2) C(3) W(1) C(5) -59(59) 1_555 1_555 1_555 1_555 yes
O(3) C(4) W(1) C(2) -154(18) 1_555 1_555 1_555 1_555 yes
O(3) C(4) W(1) C(3) 120(18) 1_555 1_555 1_555 1_555 yes
O(3) C(4) W(1) C(5) 31(18) 1_555 1_555 1_555 1_555 yes
O(4) C(5) W(1) C(2) 21(10) 1_555 1_555 1_555 1_555 yes
O(4) C(5) W(1) C(3) -29(7) 1_555 1_555 1_555 1_555 yes
O(4) C(5) W(1) C(4) 63(7) 1_555 1_555 1_555 1_555 yes
O(5) C(37) W(2) C(38) -14.4 1_555 1_555 1_555 1_555 yes
O(5) C(37) W(2) C(39) 75.4 1_555 1_555 1_555 1_555 yes
O(5) C(37) W(2) C(40) 158.2 1_555 1_555 1_555 1_555 yes
O(6) C(38) W(2) C(37) 66(17) 1_555 1_555 1_555 1_555 yes
O(6) C(38) W(2) C(39) -27(17) 1_555 1_555 1_555 1_555 yes
O(6) C(38) W(2) C(40) 11(20) 1_555 1_555 1_555 1_555 yes
O(7) C(39) W(2) C(37) 82(13) 1_555 1_555 1_555 1_555 yes
O(7) C(39) W(2) C(38) 168(13) 1_555 1_555 1_555 1_555 yes
O(7) C(39) W(2) C(40) -5(12) 1_555 1_555 1_555 1_555 yes
O(8) C(40) W(2) C(37) -18(7) 1_555 1_555 1_555 1_555 yes
O(8) C(40) W(2) C(38) 36(9) 1_555 1_555 1_555 1_555 yes
O(8) C(40) W(2) C(39) 75(7) 1_555 1_555 1_555 1_555 yes
C(1) P(1) W(1) C(2) 104.5(5) 1_555 1_555 1_555 1_555 yes
C(1) P(1) W(1) C(3) -169.4(5) 1_555 1_555 1_555 1_555 yes
C(1) P(1) W(1) C(4) -26(1) 1_555 1_555 1_555 1_555 yes
C(1) P(1) W(1) C(5) -80.5(6) 1_555 1_555 1_555 1_555 yes
C(1) P(1) C(18) C(19) -81.0(9) 1_555 1_555 1_555 1_555 yes
C(1) P(1) C(18) C(23) 84.0(9) 1_555 1_555 1_555 1_555 yes
C(1) P(2) C(6) C(7) -127(1) 1_555 1_555 1_555 1_555 yes
C(1) P(2) C(6) C(11) 49(1) 1_555 1_555 1_555 1_555 yes
C(1) P(2) C(12) C(13) -132(1) 1_555 1_555 1_555 1_555 yes
C(1) P(2) C(12) C(17) 50(1) 1_555 1_555 1_555 1_555 yes
C(2) W(1) P(1) C(18) -80.3(6) 1_555 1_555 1_555 1_555 yes
C(3) W(1) P(1) C(18) 5.8(6) 1_555 1_555 1_555 1_555 yes
C(4) W(1) P(1) C(18) 148(1) 1_555 1_555 1_555 1_555 yes
C(5) W(1) P(1) C(18) 94.7(7) 1_555 1_555 1_555 1_555 yes
C(6) P(2) C(12) C(13) -15(1) 1_555 1_555 1_555 1_555 yes
C(6) P(2) C(12) C(17) 167(1) 1_555 1_555 1_555 1_555 yes
C(6) C(7) C(8) C(9) -6(4) 1_555 1_555 1_555 1_555 yes
C(6) C(11) C(10) C(9) -1(3) 1_555 1_555 1_555 1_555 yes
C(7) C(6) P(2) C(12) 114(1) 1_555 1_555 1_555 1_555 yes
C(7) C(6) C(11) C(10) 3(3) 1_555 1_555 1_555 1_555 yes
C(7) C(8) C(9) C(10) 8(4) 1_555 1_555 1_555 1_555 yes
C(8) C(7) C(6) C(11) 0(3) 1_555 1_555 1_555 1_555 yes
C(8) C(9) C(10) C(11) -3(4) 1_555 1_555 1_555 1_555 yes
C(11) C(6) P(2) C(12) -69(1) 1_555 1_555 1_555 1_555 yes
C(12) C(13) C(14) C(15) 1(2) 1_555 1_555 1_555 1_555 yes
C(12) C(17) C(16) C(15) -2(2) 1_555 1_555 1_555 1_555 yes
C(13) C(12) C(17) C(16) 0(2) 1_555 1_555 1_555 1_555 yes
C(13) C(14) C(15) C(16) -3(3) 1_555 1_555 1_555 1_555 yes
C(14) C(13) C(12) C(17) 0(2) 1_555 1_555 1_555 1_555 yes
C(14) C(15) C(16) C(17) 4(3) 1_555 1_555 1_555 1_555 yes
C(18) C(19) C(20) C(21) 2(1) 1_555 1_555 1_555 1_555 yes
C(18) C(19) C(24) C(25) -49(1) 1_555 1_555 1_555 1_555 yes
C(18) C(19) C(24) C(26) 75(1) 1_555 1_555 1_555 1_555 yes
C(18) C(19) C(24) C(27) -163(1) 1_555 1_555 1_555 1_555 yes
C(18) C(23) C(22) C(21) 0(1) 1_555 1_555 1_555 1_555 yes
C(18) C(23) C(28) C(29) 166(1) 1_555 1_555 1_555 1_555 yes
C(18) C(23) C(28) C(30) 48(1) 1_555 1_555 1_555 1_555 yes
C(18) C(23) C(28) C(31) -74(1) 1_555 1_555 1_555 1_555 yes
C(19) C(18) C(23) C(22) 10(1) 1_555 1_555 1_555 1_555 yes
C(19) C(18) C(23) C(28) -167(1) 1_555 1_555 1_555 1_555 yes
C(19) C(20) C(21) C(22) 8(1) 1_555 1_555 1_555 1_555 yes
C(19) C(20) C(21) C(32) -174(1) 1_555 1_555 1_555 1_555 yes
C(20) C(19) C(18) C(23) -11(1) 1_555 1_555 1_555 1_555 yes
C(20) C(19) C(24) C(25) 129(1) 1_555 1_555 1_555 1_555 yes
C(20) C(19) C(24) C(26) -105(1) 1_555 1_555 1_555 1_555 yes
C(20) C(19) C(24) C(27) 16(1) 1_555 1_555 1_555 1_555 yes
C(20) C(21) C(22) C(23) -9(1) 1_555 1_555 1_555 1_555 yes
C(20) C(21) C(32) C(33A) 170(1) 1_555 1_555 1_555 1_555 yes
C(20) C(21) C(32) C(33B) 109(2) 1_555 1_555 1_555 1_555 yes
C(20) C(21) C(32) C(34A) 65(2) 1_555 1_555 1_555 1_555 yes
C(20) C(21) C(32) C(34B) 8(2) 1_555 1_555 1_555 1_555 yes
C(20) C(21) C(32) C(35A) -37(2) 1_555 1_555 1_555 1_555 yes
C(20) C(21) C(32) C(35B) -104(1) 1_555 1_555 1_555 1_555 yes
C(21) C(20) C(19) C(24) -177(1) 1_555 1_555 1_555 1_555 yes
C(21) C(22) C(23) C(28) 178(1) 1_555 1_555 1_555 1_555 yes
C(21) C(32) C(33A) C(33B) -95(2) 1_555 1_555 1_555 1_555 yes
C(21) C(32) C(33B) C(33A) 108(1) 1_555 1_555 1_555 1_555 yes
C(21) C(32) C(33B) C(34A) -96(3) 1_555 1_555 1_555 1_555 yes
C(21) C(32) C(34A) C(33B) 98(3) 1_555 1_555 1_555 1_555 yes
C(21) C(32) C(34A) C(34B) -103(2) 1_555 1_555 1_555 1_555 yes
C(21) C(32) C(34B) C(34A) 96(2) 1_555 1_555 1_555 1_555 yes
C(21) C(32) C(34B) C(35A) -101(3) 1_555 1_555 1_555 1_555 yes
C(21) C(32) C(35A) C(34B) 95(3) 1_555 1_555 1_555 1_555 yes
C(21) C(32) C(35A) C(35B) -100(2) 1_555 1_555 1_555 1_555 yes
C(21) C(32) C(35B) C(35A) 106(2) 1_555 1_555 1_555 1_555 yes
C(22) C(21) C(32) C(33A) -12(2) 1_555 1_555 1_555 1_555 yes
C(22) C(21) C(32) C(33B) -72(2) 1_555 1_555 1_555 1_555 yes
C(22) C(21) C(32) C(34A) -117(2) 1_555 1_555 1_555 1_555 yes
C(22) C(21) C(32) C(34B) -174(1) 1_555 1_555 1_555 1_555 yes
C(22) C(21) C(32) C(35A) 140(2) 1_555 1_555 1_555 1_555 yes
C(22) C(21) C(32) C(35B) 72(1) 1_555 1_555 1_555 1_555 yes
C(22) C(23) C(28) C(29) -11(1) 1_555 1_555 1_555 1_555 yes
C(22) C(23) C(28) C(30) -130(1) 1_555 1_555 1_555 1_555 yes
C(22) C(23) C(28) C(31) 107(1) 1_555 1_555 1_555 1_555 yes
C(23) C(18) C(19) C(24) 167(1) 1_555 1_555 1_555 1_555 yes
C(23) C(22) C(21) C(32) 172(1) 1_555 1_555 1_555 1_555 yes
C(32) C(33A) C(33B) C(34A) -26(4) 1_555 1_555 1_555 1_555 yes
C(32) C(33B) C(34A) C(34B) -26(5) 1_555 1_555 1_555 1_555 yes
C(32) C(34A) C(33B) C(33A) 25(4) 1_555 1_555 1_555 1_555 yes
C(32) C(34A) C(34B) C(35A) -19(4) 1_555 1_555 1_555 1_555 yes
C(32) C(34B) C(34A) C(33B) 27(5) 1_555 1_555 1_555 1_555 yes
C(32) C(34B) C(35A) C(35B) -17(4) 1_555 1_555 1_555 1_555 yes
C(32) C(35A) C(34B) C(34A) 18(4) 1_555 1_555 1_555 1_555 yes
C(32) C(35B) C(35A) C(34B) 20(4) 1_555 1_555 1_555 1_555 yes
C(33A) C(32) C(33B) C(34A) 155(4) 1_555 1_555 1_555 1_555 yes
C(33A) C(32) C(34A) C(33B) -20(3) 1_555 1_555 1_555 1_555 yes
C(33A) C(32) C(34A) C(34B) 138(2) 1_555 1_555 1_555 1_555 yes
C(33A) C(32) C(34B) C(34A) -61(3) 1_555 1_555 1_555 1_555 yes
C(33A) C(32) C(34B) C(35A) 100(3) 1_555 1_555 1_555 1_555 yes
C(33A) C(32) C(35A) C(34B) -114(3) 1_555 1_555 1_555 1_555 yes
C(33A) C(32) C(35A) C(35B) 49(2) 1_555 1_555 1_555 1_555 yes
C(33A) C(32) C(35B) C(35A) -140(2) 1_555 1_555 1_555 1_555 yes
C(33A) C(33B) C(32) C(34A) -155(4) 1_555 1_555 1_555 1_555 yes
C(33A) C(33B) C(32) C(34B) -138(2) 1_555 1_555 1_555 1_555 yes
C(33A) C(33B) C(32) C(35A) -111(3) 1_555 1_555 1_555 1_555 yes
C(33A) C(33B) C(32) C(35B) -26(2) 1_555 1_555 1_555 1_555 yes
C(33A) C(33B) C(34A) C(34B) -1(9) 1_555 1_555 1_555 1_555 yes
C(33B) C(32) C(34A) C(34B) 158(4) 1_555 1_555 1_555 1_555 yes
C(33B) C(32) C(34B) C(34A) -14(3) 1_555 1_555 1_555 1_555 yes
C(33B) C(32) C(34B) C(35A) 147(3) 1_555 1_555 1_555 1_555 yes
C(33B) C(32) C(35A) C(34B) -42(4) 1_555 1_555 1_555 1_555 yes
C(33B) C(32) C(35A) C(35B) 121(3) 1_555 1_555 1_555 1_555 yes
C(33B) C(32) C(35B) C(35A) -118(2) 1_555 1_555 1_555 1_555 yes
C(33B) C(33A) C(32) C(34A) 16(2) 1_555 1_555 1_555 1_555 yes
C(33B) C(33A) C(32) C(34B) 61(3) 1_555 1_555 1_555 1_555 yes
C(33B) C(33A) C(32) C(35A) 115(3) 1_555 1_555 1_555 1_555 yes
C(33B) C(33A) C(32) C(35B) 159(2) 1_555 1_555 1_555 1_555 yes
C(33B) C(34A) C(32) C(34B) -158(4) 1_555 1_555 1_555 1_555 yes
C(33B) C(34A) C(32) C(35A) -146(3) 1_555 1_555 1_555 1_555 yes
C(33B) C(34A) C(32) C(35B) -97(4) 1_555 1_555 1_555 1_555 yes
C(33B) C(34A) C(34B) C(35A) 8(9) 1_555 1_555 1_555 1_555 yes
C(34A) C(32) C(34B) C(35A) 161(4) 1_555 1_555 1_555 1_555 yes
C(34A) C(32) C(35A) C(34B) -14(3) 1_555 1_555 1_555 1_555 yes
C(34A) C(32) C(35A) C(35B) 149(2) 1_555 1_555 1_555 1_555 yes
C(34A) C(32) C(35B) C(35A) -58(4) 1_555 1_555 1_555 1_555 yes
C(34A) C(33B) C(32) C(34B) 17(3) 1_555 1_555 1_555 1_555 yes
C(34A) C(33B) C(32) C(35A) 44(4) 1_555 1_555 1_555 1_555 yes
C(34A) C(33B) C(32) C(35B) 128(3) 1_555 1_555 1_555 1_555 yes
C(34A) C(34B) C(32) C(35A) -161(4) 1_555 1_555 1_555 1_555 yes
C(34A) C(34B) C(32) C(35B) -146(2) 1_555 1_555 1_555 1_555 yes
C(34A) C(34B) C(35A) C(35B) 0(8) 1_555 1_555 1_555 1_555 yes
C(34B) C(32) C(35A) C(35B) 163(4) 1_555 1_555 1_555 1_555 yes
C(34B) C(32) C(35B) C(35A) -11(2) 1_555 1_555 1_555 1_555 yes
C(34B) C(34A) C(32) C(35A) 12(3) 1_555 1_555 1_555 1_555 yes
C(34B) C(34A) C(32) C(35B) 61(4) 1_555 1_555 1_555 1_555 yes
C(34B) C(35A) C(32) C(35B) -163(4) 1_555 1_555 1_555 1_555 yes
C(35A) C(34B) C(32) C(35B) 14(3) 1_555 1_555 1_555 1_555 yes
C(36) P(3) W(2) C(37) -168.4(6) 1_555 1_555 1_555 1_555 yes
C(36) P(3) W(2) C(38) 104.9(5) 1_555 1_555 1_555 1_555 yes
C(36) P(3) W(2) C(39) -21(1) 1_555 1_555 1_555 1_555 yes
C(36) P(3) W(2) C(40) -79.5(6) 1_555 1_555 1_555 1_555 yes
C(36) P(3) C(53) C(54) 82.2(9) 1_555 1_555 1_555 1_555 yes
C(36) P(3) C(53) C(58) -81.4(9) 1_555 1_555 1_555 1_555 yes
C(36) P(4) C(41) C(42) 50(1) 1_555 1_555 1_555 1_555 yes
C(36) P(4) C(41) C(46) -132(1) 1_555 1_555 1_555 1_555 yes
C(36) P(4) C(47) C(48) -128(1) 1_555 1_555 1_555 1_555 yes
C(36) P(4) C(47) C(52) 49(1) 1_555 1_555 1_555 1_555 yes
C(37) W(2) P(3) C(53) 4.4(6) 1_555 1_555 1_555 1_555 yes
C(38) W(2) P(3) C(53) -82.3(6) 1_555 1_555 1_555 1_555 yes
C(39) W(2) P(3) C(53) 151(1) 1_555 1_555 1_555 1_555 yes
C(40) W(2) P(3) C(53) 93.3(7) 1_555 1_555 1_555 1_555 yes
C(41) P(4) C(47) C(48) 113(1) 1_555 1_555 1_555 1_555 yes
C(41) P(4) C(47) C(52) -68(1) 1_555 1_555 1_555 1_555 yes
C(41) C(42) C(43) C(44) 2(2) 1_555 1_555 1_555 1_555 yes
C(41) C(46) C(45) C(44) -1(2) 1_555 1_555 1_555 1_555 yes
C(42) C(41) P(4) C(47) 166(1) 1_555 1_555 1_555 1_555 yes
C(42) C(41) C(46) C(45) 0(2) 1_555 1_555 1_555 1_555 yes
C(42) C(43) C(44) C(45) -2(2) 1_555 1_555 1_555 1_555 yes
C(43) C(42) C(41) C(46) -1(2) 1_555 1_555 1_555 1_555 yes
C(43) C(44) C(45) C(46) 1(3) 1_555 1_555 1_555 1_555 yes
C(46) C(41) P(4) C(47) -16(1) 1_555 1_555 1_555 1_555 yes
C(47) C(48) C(49) C(50) -4(4) 1_555 1_555 1_555 1_555 yes
C(47) C(52) C(51) C(50) 1(3) 1_555 1_555 1_555 1_555 yes
C(48) C(47) C(52) C(51) 2(2) 1_555 1_555 1_555 1_555 yes
C(48) C(49) C(50) C(51) 8(5) 1_555 1_555 1_555 1_555 yes
C(49) C(48) C(47) C(52) -1(3) 1_555 1_555 1_555 1_555 yes
C(49) C(50) C(51) C(52) -6(4) 1_555 1_555 1_555 1_555 yes
C(53) C(54) C(55) C(56) 0(1) 1_555 1_555 1_555 1_555 yes
C(53) C(54) C(59) C(60) 47(1) 1_555 1_555 1_555 1_555 yes
C(53) C(54) C(59) C(61) -74(1) 1_555 1_555 1_555 1_555 yes
C(53) C(54) C(59) C(62) 166(1) 1_555 1_555 1_555 1_555 yes
C(53) C(58) C(57) C(56) 4(1) 1_555 1_555 1_555 1_555 yes
C(53) C(58) C(63) C(64) -162(1) 1_555 1_555 1_555 1_555 yes
C(53) C(58) C(63) C(65) 75(1) 1_555 1_555 1_555 1_555 yes
C(53) C(58) C(63) C(66) -48(1) 1_555 1_555 1_555 1_555 yes
C(54) C(53) C(58) C(57) -12(1) 1_555 1_555 1_555 1_555 yes
C(54) C(53) C(58) C(63) 168.9(10) 1_555 1_555 1_555 1_555 yes
C(54) C(55) C(56) C(57) -8(1) 1_555 1_555 1_555 1_555 yes
C(54) C(55) C(56) C(67) 172(1) 1_555 1_555 1_555 1_555 yes
C(55) C(54) C(53) C(58) 9(1) 1_555 1_555 1_555 1_555 yes
C(55) C(54) C(59) C(60) -130(1) 1_555 1_555 1_555 1_555 yes
C(55) C(54) C(59) C(61) 107(1) 1_555 1_555 1_555 1_555 yes
C(55) C(54) C(59) C(62) -11(1) 1_555 1_555 1_555 1_555 yes
C(55) C(56) C(57) C(58) 5(1) 1_555 1_555 1_555 1_555 yes
C(55) C(56) C(67) C(68A) -86(1) 1_555 1_555 1_555 1_555 yes
C(55) C(56) C(67) C(68B) -28(2) 1_555 1_555 1_555 1_555 yes
C(55) C(56) C(67) C(69A) 26(2) 1_555 1_555 1_555 1_555 yes
C(55) C(56) C(67) C(69B) 79(2) 1_555 1_555 1_555 1_555 yes
C(55) C(56) C(67) C(70A) 159(1) 1_555 1_555 1_555 1_555 yes
C(55) C(56) C(67) C(70B) -153(2) 1_555 1_555 1_555 1_555 yes
C(56) C(55) C(54) C(59) 178(1) 1_555 1_555 1_555 1_555 yes
C(56) C(57) C(58) C(63) -176(1) 1_555 1_555 1_555 1_555 yes
C(56) C(67) C(68A) C(68B) 107(1) 1_555 1_555 1_555 1_555 yes
C(56) C(67) C(68A) C(70B) -112(2) 1_555 1_555 1_555 1_555 yes
C(56) C(67) C(68B) C(68A) -94(2) 1_555 1_555 1_555 1_555 yes
C(56) C(67) C(68B) C(69A) 99(2) 1_555 1_555 1_555 1_555 yes
C(56) C(67) C(69A) C(68B) -102(2) 1_555 1_555 1_555 1_555 yes
C(56) C(67) C(69A) C(69B) 92(2) 1_555 1_555 1_555 1_555 yes
C(56) C(67) C(69B) C(69A) -105(2) 1_555 1_555 1_555 1_555 yes
C(56) C(67) C(70A) C(70B) 105(3) 1_555 1_555 1_555 1_555 yes
C(56) C(67) C(70B) C(68A) 95(2) 1_555 1_555 1_555 1_555 yes
C(56) C(67) C(70B) C(70A) -95(3) 1_555 1_555 1_555 1_555 yes
C(57) C(56) C(67) C(68A) 94(1) 1_555 1_555 1_555 1_555 yes
C(57) C(56) C(67) C(68B) 152(1) 1_555 1_555 1_555 1_555 yes
C(57) C(56) C(67) C(69A) -152(2) 1_555 1_555 1_555 1_555 yes
C(57) C(56) C(67) C(69B) -99(1) 1_555 1_555 1_555 1_555 yes
C(57) C(56) C(67) C(70A) -19(2) 1_555 1_555 1_555 1_555 yes
C(57) C(56) C(67) C(70B) 27(2) 1_555 1_555 1_555 1_555 yes
C(57) C(58) C(63) C(64) 18(1) 1_555 1_555 1_555 1_555 yes
C(57) C(58) C(63) C(65) -103(1) 1_555 1_555 1_555 1_555 yes
C(57) C(58) C(63) C(66) 132(1) 1_555 1_555 1_555 1_555 yes
C(58) C(53) C(54) C(59) -168(1) 1_555 1_555 1_555 1_555 yes
C(58) C(57) C(56) C(67) -175(1) 1_555 1_555 1_555 1_555 yes
C(67) C(68A) C(68B) C(69A) 16(3) 1_555 1_555 1_555 1_555 yes
C(67) C(68A) C(70B) C(70A) -14(4) 1_555 1_555 1_555 1_555 yes
C(67) C(68B) C(68A) C(70B) -33(2) 1_555 1_555 1_555 1_555 yes
C(67) C(68B) C(69A) C(69B) 18(4) 1_555 1_555 1_555 1_555 yes
C(67) C(69A) C(68B) C(68A) -16(3) 1_555 1_555 1_555 1_555 yes
C(67) C(69B) C(69A) C(68B) -18(4) 1_555 1_555 1_555 1_555 yes
C(67) C(70A) C(70B) C(68A) 13(4) 1_555 1_555 1_555 1_555 yes
C(67) C(70B) C(68A) C(68B) 35(2) 1_555 1_555 1_555 1_555 yes
C(68A) C(67) C(68B) C(69A) -165(3) 1_555 1_555 1_555 1_555 yes
C(68A) C(67) C(69A) C(68B) 12(2) 1_555 1_555 1_555 1_555 yes
C(68A) C(67) C(69A) C(69B) -151(2) 1_555 1_555 1_555 1_555 yes
C(68A) C(67) C(69B) C(69A) 51(4) 1_555 1_555 1_555 1_555 yes
C(68A) C(67) C(70A) C(70B) -10(3) 1_555 1_555 1_555 1_555 yes
C(68A) C(67) C(70B) C(70A) 168(3) 1_555 1_555 1_555 1_555 yes
C(68A) C(68B) C(67) C(69A) 165(3) 1_555 1_555 1_555 1_555 yes
C(68A) C(68B) C(67) C(69B) 153(2) 1_555 1_555 1_555 1_555 yes
C(68A) C(68B) C(67) C(70A) 75(3) 1_555 1_555 1_555 1_555 yes
C(68A) C(68B) C(67) C(70B) 36(2) 1_555 1_555 1_555 1_555 yes
C(68A) C(68B) C(69A) C(69B) 2(7) 1_555 1_555 1_555 1_555 yes
C(68A) C(70B) C(67) C(68B) -33(2) 1_555 1_555 1_555 1_555 yes
C(68A) C(70B) C(67) C(69A) -84(3) 1_555 1_555 1_555 1_555 yes
C(68A) C(70B) C(67) C(69B) -140(2) 1_555 1_555 1_555 1_555 yes
C(68A) C(70B) C(67) C(70A) -168(3) 1_555 1_555 1_555 1_555 yes
C(68B) C(67) C(68A) C(70B) 140(2) 1_555 1_555 1_555 1_555 yes
C(68B) C(67) C(69A) C(69B) -164(3) 1_555 1_555 1_555 1_555 yes
C(68B) C(67) C(69B) C(69A) 12(2) 1_555 1_555 1_555 1_555 yes
C(68B) C(67) C(70A) C(70B) -65(4) 1_555 1_555 1_555 1_555 yes
C(68B) C(67) C(70B) C(70A) 135(3) 1_555 1_555 1_555 1_555 yes
C(68B) C(68A) C(67) C(69A) -11(2) 1_555 1_555 1_555 1_555 yes
C(68B) C(68A) C(67) C(69B) -49(3) 1_555 1_555 1_555 1_555 yes
C(68B) C(68A) C(67) C(70A) -132(2) 1_555 1_555 1_555 1_555 yes
C(68B) C(68A) C(67) C(70B) -140(2) 1_555 1_555 1_555 1_555 yes
C(68B) C(68A) C(70B) C(70A) 20(6) 1_555 1_555 1_555 1_555 yes
C(68B) C(69A) C(67) C(69B) 164(3) 1_555 1_555 1_555 1_555 yes
C(68B) C(69A) C(67) C(70A) 125(2) 1_555 1_555 1_555 1_555 yes
C(68B) C(69A) C(67) C(70B) 77(3) 1_555 1_555 1_555 1_555 yes
C(69A) C(67) C(68A) C(70B) 128(2) 1_555 1_555 1_555 1_555 yes
C(69A) C(67) C(70A) C(70B) -123(3) 1_555 1_555 1_555 1_555 yes
C(69A) C(67) C(70B) C(70A) 83(4) 1_555 1_555 1_555 1_555 yes
C(69A) C(68B) C(67) C(69B) -12(2) 1_555 1_555 1_555 1_555 yes
C(69A) C(68B) C(67) C(70A) -89(3) 1_555 1_555 1_555 1_555 yes
C(69A) C(68B) C(67) C(70B) -129(2) 1_555 1_555 1_555 1_555 yes
C(69A) C(68B) C(68A) C(70B) -17(5) 1_555 1_555 1_555 1_555 yes
C(69A) C(69B) C(67) C(70A) 143(3) 1_555 1_555 1_555 1_555 yes
C(69A) C(69B) C(67) C(70B) 124(2) 1_555 1_555 1_555 1_555 yes
C(69B) C(67) C(68A) C(70B) 90(3) 1_555 1_555 1_555 1_555 yes
C(69B) C(67) C(70A) C(70B) -153(3) 1_555 1_555 1_555 1_555 yes
C(69B) C(67) C(70B) C(70A) 27(3) 1_555 1_555 1_555 1_555 yes
C(69B) C(69A) C(67) C(70A) -38(3) 1_555 1_555 1_555 1_555 yes
C(69B) C(69A) C(67) C(70B) -86(3) 1_555 1_555 1_555 1_555 yes
C(70A) C(67) C(68A) C(70B) 7(2) 1_555 1_555 1_555 1_555 yes
